data_2300759
loop_
_publ_author_name
'Meurer, Florian'
'Schimpf, Maximilian'
'Hischa, Birgit'
'Hennig, Christoph'
'Rehbein, Julia'
'Kleemiss, Florian'
'Bodensteiner, Michael'

_publ_section_title
;
 Synthesis and quantum crystallographic evaluation of WYLID: YLID's red
 rival
;
_journal_coeditor_code PL5048
_journal_issue 3
_journal_name_full 'Journal of Applied Crystallography'
_journal_page_first 678
_journal_page_last 687
_journal_paper_doi 10.1107/S160057672500175X
_journal_volume 58
_journal_year 2025
_chemical_absolute_configuration unk
_chemical_formula_moiety 'C18 H10 O3'
_chemical_formula_sum 'C18 H10 O3'
_chemical_formula_weight 274.278
_space_group_crystal_system orthorhombic
_space_group_IT_number 43
_space_group_name_Hall 'F 2 -2d'
_space_group_name_H-M_alt 'F d d 2'
_symmetry_Int_Tables_number 43
_atom_sites_solution_primary dual
_audit_creation_date 2024-10-29
_audit_creation_method
;
Olex2 1.5-alpha
(compiled 2024.02.16 svn.r378c4104 for OlexSys, GUI svn.r6928)
;
_cell_angle_alpha 90
_cell_angle_beta 90
_cell_angle_gamma 90
_cell_formula_units_Z 32
_cell_length_a 18.0174(1)
_cell_length_b 20.9221(2)
_cell_length_c 26.0847(2)
_cell_measurement_reflns_used 73652
_cell_measurement_temperature 100.00(10)
_cell_measurement_theta_max 74.6990
_cell_measurement_theta_min 3.3130
_cell_volume 9832.94(13)
_computing_cell_refinement 'CrysAlisPro 1.171.43.93a (Rigaku OD, 2023)'
_computing_data_collection 'CrysAlisPro system (CCD 43.131a 64-bit (release 19-07-2024))'
_computing_data_reduction 'CrysAlisPro 1.171.43.93a (Rigaku OD, 2023)'
_computing_molecular_graphics 'Olex2 1.5-alpha (Dolomanov et al., 2009)'
_computing_publication_material 'Olex2 1.5-alpha (Dolomanov et al., 2009)'
_computing_structure_refinement 'olex2.refine 1.5-alpha (Bourhis et al., 2015)'
_computing_structure_solution 'SHELXT  (Sheldrick, 2015)'
_diffrn_ambient_environment N~2~
_diffrn_ambient_temperature 100.00(10)
_diffrn_detector 'Hybrid Pixel Array Detector'
_diffrn_detector_area_resol_mean 10.0000
_diffrn_detector_type 'HyPix-Arc 150'
_diffrn_measured_fraction_theta_full 0.9996
_diffrn_measured_fraction_theta_max 0.9942
_diffrn_measurement_details
;
List of Runs (angles in degrees, time in seconds):

  # Type    Start    End  Width  t~exp~   \w     \q     \k     \f   Frames
--------------------------------------------------------------------------
  1  \w     43.00  74.00   0.50    6.00    --   34.00  65.00  63.30   62
  2  \w     45.00  76.00   0.50    6.00    --   38.00  71.00 109.52   62
  3  \w     57.00  88.00   0.50    6.00    --   50.00  70.00   1.60   62
  4  \w     60.00  91.00   0.50    6.00    --   54.00  72.00-158.57   62
  5  \w     61.00  92.00   0.50    6.00    --   54.00  70.00 145.27   62
  6  \w     60.00  91.00   0.50    6.00    --   54.00  72.00-123.76   62
  7  \w   -103.00 -71.00   0.50    6.00    --  -62.00 -62.00  81.91   64
  8  \w     71.00 103.00   0.50    6.00    --   62.00  63.00  27.02   64
  9  \w    -90.00 -22.00   0.50    6.00    --  -63.83 125.00  90.00  136
 10  \w   -109.00 -76.00   0.50    6.00    --  -66.00 -56.00-178.09   66
 11  \w   -108.00 -76.00   0.50    6.00    --  -66.00 -57.00 -73.25   64
 12  \w   -110.00 -79.00   0.50    6.00    --  -70.00 -64.00  53.63   62
 13  \w   -113.00 -80.00   0.50    6.00    --  -70.00 -55.00-104.10   66
 14  \w   -100.00 -32.00   0.50    6.00    --  -73.70 125.00-180.00  136
 15  \w   -100.00 -32.00   0.50    6.00    --  -73.70 125.00 -90.00  136
 16  \w   -115.00 -83.00   0.50    6.00    --  -74.00 -63.00 127.56   64
 17  \w   -120.00 -86.00   0.50    6.00    --  -74.00 -42.00 149.07   68
 18  \w     38.00  84.00   0.50    6.00    --   75.50 -95.00 150.00   92
 19  \w     38.00  84.00   0.50    6.00    --   75.50 -95.00  90.00   92
 20  \w     34.00 102.00   0.50    6.00    --   75.50-125.00 -30.00  136
 21  \w     34.00 102.00   0.50    6.00    --   75.50-125.00-120.00  136
 22  \w     38.00  84.00   0.50    6.00    --   75.50 -95.00-120.00   92
 23  \w     44.00 121.00   0.50    6.00    --   75.50  15.00 120.00  154
 24  \w     39.00 113.00   0.50    6.00    --   75.94   0.00-150.00  148
 25  \w     34.00 103.00   0.50    6.00    --   75.94-125.00   0.00  138
 26  \w   -118.00 -73.00   0.50    6.00    --  -76.64-125.00-120.00   90
 27  \w   -112.00 -36.00   0.50    6.00    --  -78.25 135.00  56.56  152
 28  \w   -123.00 -40.00   0.50    6.00    --  -78.25 152.00 -25.09  166
 29  \w   -112.00 -36.00   0.50    6.00    --  -78.25 135.00  56.56  152
 30  \w   -123.00 -40.00   0.50    6.00    --  -78.25 152.00 -25.09  166
 31  \w   -123.00 -89.00   0.50    6.00    --  -78.25 -46.00 -93.39   68
 32  \w   -112.00 -36.00   0.50    6.00    --  -78.25 135.00 -69.88  152
 33  \w   -121.00 -89.00   0.50    6.00    --  -78.25 -55.00  72.94   64
 34  \w   -116.00 -37.00   0.50    6.00    --  -78.25 141.00 -40.70  158
 35  \w    -74.00 -42.00   0.50    6.00    --  -78.25  75.00 -65.25   64
 36  \w   -107.00 -36.00   0.50    6.00    --  -78.25 127.00-103.24  142
 37  \w   -121.00 -89.00   0.50    6.00    --  -78.25 -55.00 -37.38   64
 38  \w    -74.00 -43.00   0.50    6.00    --  -78.25  76.00  56.17   62
 39  \w   -107.00 -36.00   0.50    6.00    --  -78.25 127.00-103.24  142
 40  \w     90.00 127.00   0.50    6.00    --   79.75  36.00  34.29   74
 41  \w     68.00 127.00   0.50    6.00    --   79.75  24.00 -88.79  118
 42  \w     39.00 101.00   0.50    6.00    --   79.75-116.00-152.30  124
 43  \w     90.00 127.00   0.50    6.00    --   79.75  36.00 123.88   74
 44  \w     37.00 110.00   0.50    6.00    --   79.75-129.00 -56.06  146
 45  \w     72.00 127.00   0.50    6.00    --   79.75  25.00-160.60  110
 46  \w    -19.00   7.00   0.50    6.00    --   -6.00 103.00  32.70   52
 47  \w      3.00  34.00   0.50    6.00    --   10.00  93.00-119.98   62
 48  \w      6.00  34.00   0.50    6.00    --   14.00  94.00 131.32   56
 49  \w     27.00  59.00   0.50    6.00    --   22.00  74.00  -8.47   64
 50  \w     17.00  43.00   0.50    6.00    --   22.00  90.00 161.11   52
 51  \w     34.00  66.00   0.50    6.00    --   30.00  76.00  16.31   64
 52  \w     33.00  65.00   0.50    6.00    --   30.00  77.00 -73.11   64
 53  \w     51.00  83.00   0.50    6.00    --   42.00  63.00 -30.85   64
 54  \w     47.00  79.00   0.50    6.00    --   42.00  74.00-179.83   64
 55  \w   -111.00 -36.00   0.50    6.00    --  -73.70   0.00-150.00  150
 56  \w   -111.00 -36.00   0.50    6.00    --  -73.70   0.00 -90.00  150
 57  \w   -114.00 -82.00   0.50    6.00    --  -74.00 -65.00 -14.05   64
 58  \w     39.00 113.00   0.50    6.00    --   75.94   0.00  30.00  148
 59  \w   -118.00 -73.00   0.50    6.00    --  -76.64-125.00 150.00   90
 60  \w   -118.00 -73.00   0.50    6.00    --  -76.64-125.00  90.00   90
 61  \w   -103.00 -35.00   0.50    6.00    --  -76.64 125.00 -30.00  136
 62  \w   -113.00 -79.00   0.50    6.00    --  -78.00 -80.00-109.35   68
 63  \w   -117.00 -86.00   0.50    6.00    --  -78.25 -68.00   8.46   62
 64  \w   -118.00 -86.00   0.50    6.00    --  -78.25 -66.00  93.98   64
 65  \w   -113.00 -80.00   0.50    6.00    --  -78.25 -79.00-154.82   66
 66  \w   -121.00 -89.00   0.50    6.00    --  -78.25 -55.00 -15.14   64
 67  \w   -120.00 -88.00   0.50    6.00    --  -78.25 -59.00 136.81   64
 68  \w   -120.00 -88.00   0.50    6.00    --  -78.25 -60.00-141.39   64
 69  \w   -107.00 -36.00   0.50    6.00    --  -78.25 127.00 164.97  142
 70  \w   -116.00 -85.00   0.50    6.00    --  -78.25 -71.00-100.32   62
 71  \w   -113.00 -80.00   0.50    6.00    --  -78.25 -80.00  62.87   66
 72  \w   -113.00 -80.00   0.50    6.00    --  -78.25 -79.00 179.54   66
 73  \w   -119.00 -87.00   0.50    6.00    --  -78.25 -62.00 -38.07   64
 74  \w   -119.00 -87.00   0.50    6.00    --  -78.25 -62.00  72.23   64
 75  \w   -119.00 -87.00   0.50    6.00    --  -78.25 -62.00 -78.28   64
 76  \w   -115.00 -37.00   0.50    6.00    --  -78.25 139.00  19.56  156
 77  \w   -120.00 -88.00   0.50    6.00    --  -78.25 -60.00-155.34   64
 78  \w   -121.00 -89.00   0.50    6.00    --  -78.25 -55.00 144.87   64
 79  \w   -120.00 -88.00   0.50    6.00    --  -78.25 -59.00 -53.09   64
 80  \w   -113.00 -81.00   0.50    6.00    --  -78.25 -78.00  38.43   64
 81  \w   -113.00 -81.00   0.50    6.00    --  -78.25 -78.00 129.65   64
 82  \w      2.00  29.00   0.50    6.00    --   10.00  96.00  52.58   54
 83  \w    -25.00   2.00   0.50    6.00    --  -10.00 106.00-140.20   54
 84  \w     13.00  42.00   0.50    6.00    --   18.00  91.00-109.45   58
 85  \w     39.00  70.00   0.50    6.00    --   34.00  75.00-151.03   62
 86  \w     45.00  76.00   0.50    6.00    --   38.00  71.00 -66.90   62
 87  \w     45.00  76.00   0.50    6.00    --   38.00  71.00-120.14   62
 88  \w     43.00  75.00   0.50    6.00    --   38.00  74.00 125.60   64
 89  \w     53.00  84.00   0.50    6.00    --   46.00  71.00  59.95   62
 90  \w     57.00  88.00   0.50    6.00    --   50.00  71.00  24.86   62
 91  \w     60.00  91.00   0.50    6.00    --   54.00  72.00 177.27   62
 92  \w     64.00  95.00   0.50    6.00    --   58.00  72.00 -37.69   62
 93  \w     25.00  71.00   0.50    6.00    --   62.96 -95.00  60.00   92
 94  \w     38.00  84.00   0.50    6.00    --   75.50 -95.00 120.00   92
 95  \w   -118.00 -73.00   0.50    6.00    --  -76.64-125.00 -60.00   90
 96  \w   -103.00 -35.00   0.50    6.00    --  -76.64 125.00  90.00  136
 97  \w   -115.00 -83.00   0.50    6.00    --  -78.25 -74.00 140.84   64
 98  \w   -123.00 -40.00   0.50    6.00    --  -78.25 151.00  90.02  166
 99  \w   -121.00 -88.00   0.50    6.00    --  -78.25 -56.00 -76.92   66
100  \w   -120.00 -88.00   0.50    6.00    --  -78.25 -60.00-160.59   64
101  \w   -120.00 -88.00   0.50    6.00    --  -78.25 -58.00  29.45   64
102  \w   -120.00 -87.00   0.50    6.00    --  -78.25 -61.00 -99.33   66
103  \w    -69.00 -37.00   0.50    6.00    --  -78.25  62.00 -36.72   64
104  \w     68.00 127.00   0.50    6.00    --   79.75  24.00  27.35  118
105  \w     48.00 124.00   0.50    6.00    --   79.75  13.00 127.21  152
;
_diffrn_measurement_device 'four-circle diffractometer'
_diffrn_measurement_device_type 'XtaLAB Synergy R, DW system, HyPix-Arc 150'
_diffrn_measurement_method '\w scans'
_diffrn_orient_matrix_type 'CrysAlisPro convention (1999,Acta A55,543-557)'
_diffrn_orient_matrix_UB_11 0.0657137000
_diffrn_orient_matrix_UB_12 -0.0184846000
_diffrn_orient_matrix_UB_13 -0.0346841000
_diffrn_orient_matrix_UB_21 -0.0360353000
_diffrn_orient_matrix_UB_22 -0.0656029000
_diffrn_orient_matrix_UB_23 -0.0098976000
_diffrn_orient_matrix_UB_31 -0.0411866000
_diffrn_orient_matrix_UB_32 0.0278225000
_diffrn_orient_matrix_UB_33 -0.0467717000
_diffrn_radiation_monochromator mirror
_diffrn_radiation_probe x-ray
_diffrn_radiation_type 'Cu K\a'
_diffrn_radiation_wavelength 1.54184
_diffrn_reflns_av_R_equivalents 0.0000
_diffrn_reflns_av_unetI/netI 0.0116
_diffrn_reflns_Laue_measured_fraction_full 0.9996
_diffrn_reflns_Laue_measured_fraction_max 0.9942
_diffrn_reflns_limit_h_max 22
_diffrn_reflns_limit_h_min 0
_diffrn_reflns_limit_k_max 26
_diffrn_reflns_limit_k_min 0
_diffrn_reflns_limit_l_max 31
_diffrn_reflns_limit_l_min -32
_diffrn_reflns_number 5026
_diffrn_reflns_point_group_measured_fraction_full 0.9996
_diffrn_reflns_point_group_measured_fraction_max 0.9884
_diffrn_reflns_theta_full 67.6840
_diffrn_reflns_theta_max 75.32
_diffrn_reflns_theta_min 3.65
_diffrn_source 'Rotating-anode X-ray tube'
_diffrn_source_type 'Rigaku (Cu) X-ray Source'
_exptl_absorpt_coefficient_mu 0.826
_exptl_absorpt_correction_T_max 1.000
_exptl_absorpt_correction_T_min 0.895
_exptl_absorpt_correction_type gaussian
_exptl_absorpt_process_details
;
CrysAlisPro 1.171.43.93a (Rigaku Oxford Diffraction, 2023)
Numerical absorption correction based on gaussian integration over
a multifaceted crystal model
Empirical absorption correction using spherical harmonics,
implemented in SCALE3 ABSPACK scaling algorithm.
;
_exptl_crystal_colour 'clear green'
_exptl_crystal_colour_lustre clear
_exptl_crystal_colour_primary green
_exptl_crystal_density_diffrn 1.482
_exptl_crystal_description block
_exptl_crystal_F_000 4560.097
_exptl_crystal_size_max 0.087
_exptl_crystal_size_mid 0.077
_exptl_crystal_size_min 0.041
_refine_diff_density_max 0.0968
_refine_diff_density_min -0.0924
_refine_diff_density_rms 0.0178
_refine_ls_abs_structure_details 'Hooft, R.W.W., Straver, L.H., Spek, A.L. (2010). J. Appl. Cryst., 43, 665-668.'
_refine_ls_abs_structure_Flack 0.01(3)
_refine_ls_d_res_high 0.7969
_refine_ls_d_res_low 12.0960
_refine_ls_goodness_of_fit_ref 1.0550
_refine_ls_hydrogen_treatment mixed
_refine_ls_matrix_type full
_refine_ls_number_constraints 0
_refine_ls_number_parameters 559
_refine_ls_number_reflns 5026
_refine_ls_number_restraints 1
_refine_ls_restrained_S_all 1.0550
_refine_ls_R_factor_all 0.0163
_refine_ls_R_factor_gt 0.0161
_refine_ls_shift/su_max 0.0006
_refine_ls_shift/su_mean 0.0001
_refine_ls_structure_factor_coef Fsqd
_refine_ls_weighting_details 'w=1/[\s^2^(Fo^2^)+(0.0108P)^2^+5.3369P] where P=(Fo^2^+2Fc^2^)/3'
_refine_ls_weighting_scheme calc
_refine_ls_wR_factor_gt 0.0366
_refine_ls_wR_factor_ref 0.0366
_reflns_Friedel_coverage 0.982
_reflns_limit_h_max 22
_reflns_limit_h_min -22
_reflns_limit_k_max 26
_reflns_limit_k_min -26
_reflns_limit_l_max 31
_reflns_limit_l_min -32
_reflns_number_gt 4962
_reflns_number_total 5026
_reflns_threshold_expression I>=2u(I)
_cod_data_source_file pl5048.cif
_cod_data_source_block Biindandione_DW_CuKa_100K
_cod_depositor_comments 'Adding full bibliography for 2300759--2300765.cif.'
_cod_original_sg_symbol_Hall ' F 2 -2d'
_cod_database_code 2300759
_chemical_oxdiff_formula C18O3H23
_olex2_refinement_description
;
1. Fixed Uiso
 At 1.2 times of:
  All C(H) groups
;
_olex2_refine_details
;
Refinement using NoSpherA2, an implementation of
NOn-SPHERical Atom-form-factors in Olex2.
Please cite:
F. Kleemiss et al. Chem. Sci. DOI 10.1039/D0SC05526C - 2021
NoSpherA2 implementation of HAR makes use of
tailor-made aspherical atomic form factors calculated
on-the-fly from a Hirshfeld-partitioned electron density (ED) - not from
spherical-atom form factors.

The ED is calculated from a gaussian basis set single determinant SCF
wavefunction - either Hartree-Fock or DFT using selected funtionals
 - for a fragment of the crystal.
This fragment can be embedded in an electrostatic crystal field by employing cluster charges
or modelled using implicit solvation models, depending on the software used.
The following options were used:
   SOFTWARE:       ORCA 5.0
   PARTITIONING:   NoSpherA2
   INT ACCURACY:   Normal
   METHOD:         R2SCAN
   BASIS SET:      def2-TZVP
   CHARGE:         0
   MULTIPLICITY:   1
   DATE:           2024-10-29_14-21-30
;
_olex2_submission_special_instructions 'No special instructions were received'
_oxdiff_exptl_absorpt_empirical_details
;
Empirical correction (ABSPACK) includes:
- Absorption correction using spherical harmonics
- Frame scaling
;
_oxdiff_exptl_absorpt_empirical_full_max 1.916
_oxdiff_exptl_absorpt_empirical_full_min 0.654

loop_
_space_group_symop_id
_space_group_symop_operation_xyz
1 x,y,z
2 -x,-y,z
3 -x+1/4,y+1/4,z+1/4
4 x+1/4,-y+1/4,z+1/4
5 x,y+1/2,z+1/2
6 -x,-y+1/2,z+1/2
7 -x+1/4,y+3/4,z+3/4
8 x+1/4,-y+3/4,z+3/4
9 x+1/2,y,z+1/2
10 -x+1/2,-y,z+1/2
11 -x+3/4,y+1/4,z+3/4
12 x+3/4,-y+1/4,z+3/4
13 x+1/2,y+1/2,z
14 -x+1/2,-y+1/2,z
15 -x+3/4,y+3/4,z+1/4
16 x+3/4,-y+3/4,z+1/4

loop_
_atom_site_label
_atom_site_type_symbol
_atom_site_fract_x
_atom_site_fract_y
_atom_site_fract_z
_atom_site_U_iso_or_equiv
_atom_site_adp_type
_atom_site_occupancy
_atom_site_refinement_flags_posn
O001 O 0.61309(4) 0.23438(3) 0.42945(2) 0.02124(14) Uani 1.000000 .
O002 O 0.45005(4) 0.11263(3) 0.63386(2) 0.02509(15) Uani 1.000000 .
O003 O 0.65045(4) 0.27707(3) 0.60654(2) 0.02282(15) Uani 1.000000 .
O004 O 0.51041(4) 0.36719(3) 0.56850(2) 0.02551(15) Uani 1.000000 .
O005 O 0.55046(4) 0.40568(3) 0.39138(2) 0.02635(15) Uani 1.000000 .
O006 O 0.39099(4) 0.20858(3) 0.36612(3) 0.02482(15) Uani 1.000000 .
C007 C 0.65151(5) 0.27837(4) 0.55985(3) 0.01667(18) Uani 1.000000 .
C008 C 0.56398(5) 0.18809(4) 0.53893(3) 0.01532(17) Uani 1.000000 .
C009 C 0.68611(5) 0.30962(4) 0.47653(3) 0.01675(17) Uani 1.000000 .
C00A C 0.47422(5) 0.10634(4) 0.54307(3) 0.01710(18) Uani 1.000000 .
C00B C 0.52087(5) 0.12439(4) 0.45740(3) 0.01765(18) Uani 1.000000 .
C00C C 0.57321(5) 0.44878(4) 0.52073(3) 0.02010(19) Uani 1.000000 .
C00D C 0.47225(5) 0.07721(4) 0.44047(4) 0.01909(19) Uani 1.000000 .
C00E C 0.69592(5) 0.32371(4) 0.52838(3) 0.01677(17) Uani 1.000000 .
C00F C 0.46197(5) 0.31878(4) 0.45917(3) 0.01823(19) Uani 1.000000 .
C00G C 0.61155(5) 0.23502(4) 0.52340(3) 0.01597(17) Uani 1.000000 .
C00H C 0.42433(5) 0.04535(4) 0.47409(4) 0.02006(18) Uani 1.000000 .
C00I C 0.52128(5) 0.14040(4) 0.50970(3) 0.01557(17) Uani 1.000000 .
C00J C 0.63359(5) 0.25529(4) 0.47070(3) 0.01642(17) Uani 1.000000 .
C00K C 0.42571(5) 0.05904(4) 0.52616(4) 0.01951(18) Uani 1.000000 .
C00L C 0.50735(5) 0.36740(4) 0.47472(3) 0.01835(18) Uani 1.000000 .
C00M C 0.32634(5) 0.18788(5) 0.47249(4) 0.02207(19) Uani 1.000000 .
C00N C 0.45647(6) 0.29893(5) 0.40348(3) 0.01982(18) Uani 1.000000 .
C00O C 0.54867(5) 0.40963(5) 0.43796(3) 0.01999(19) Uani 1.000000 .
C00P C 0.30832(6) 0.18722(5) 0.52433(4) 0.0236(2) Uani 1.000000 .
C00Q C 0.37759(5) 0.23306(4) 0.45582(4) 0.01948(19) Uani 1.000000 .
C00R C 0.41125(5) 0.27751(4) 0.48882(3) 0.01855(18) Uani 1.000000 .
C00S C 0.60163(6) 0.48881(5) 0.55840(4) 0.0232(2) Uani 1.000000 .
C00T C 0.52609(5) 0.39093(4) 0.52713(3) 0.01973(19) Uani 1.000000 .
C00U C 0.58698(5) 0.45946(4) 0.46886(4) 0.01949(19) Uani 1.000000 .
C00V C 0.54543(5) 0.17904(5) 0.59510(3) 0.01927(18) Uani 1.000000 .
C00W C 0.40526(5) 0.24185(4) 0.40315(3) 0.01978(19) Uani 1.000000 .
C00X C 0.76968(6) 0.39307(5) 0.45389(4) 0.0224(2) Uani 1.000000 .
C00Y C 0.72265(5) 0.34382(4) 0.43840(4) 0.01997(19) Uani 1.000000 .
C00Z C 0.48432(5) 0.12937(4) 0.59597(3) 0.01910(18) Uani 1.000000 .
C010 C 0.65855(6) 0.55163(5) 0.49023(4) 0.0253(2) Uani 1.000000 .
C011 C 0.77901(5) 0.40790(5) 0.50591(4) 0.0224(2) Uani 1.000000 .
C012 C 0.63050(6) 0.51057(5) 0.45279(4) 0.0231(2) Uani 1.000000 .
C013 C 0.39151(5) 0.27705(5) 0.54090(4) 0.02115(19) Uani 1.000000 .
C014 C 0.64401(6) 0.54100(5) 0.54249(4) 0.0255(2) Uani 1.000000 .
C015 C 0.34047(5) 0.23182(5) 0.55755(4) 0.0222(2) Uani 1.000000 .
C016 C 0.74196(5) 0.37338(4) 0.54402(4) 0.02004(19) Uani 1.000000 .
H00Y H 0.7141(7) 0.3317(6) 0.3977(5) 0.039(3) Uani 1.000000 .
H00X H 0.7981(7) 0.4211(6) 0.4252(5) 0.047(4) Uani 1.000000 .
H011 H 0.8155(7) 0.4475(6) 0.5182(5) 0.042(4) Uani 1.000000 .
H016 H 0.7497(8) 0.3847(6) 0.5843(5) 0.039(3) Uani 1.000000 .
H00B H 0.5579(7) 0.1482(6) 0.4307(4) 0.032(3) Uani 1.000000 .
H00D H 0.4719(7) 0.0638(6) 0.3999(4) 0.038(3) Uani 1.000000 .
H00H H 0.3861(7) 0.0089(6) 0.4593(4) 0.037(4) Uani 1.000000 .
H012 H 0.6416(8) 0.5176(6) 0.4111(5) 0.040(4) Uani 1.000000 .
H010 H 0.6913(7) 0.5921(5) 0.4787(5) 0.039(3) Uani 1.000000 .
H014 H 0.6681(8) 0.5752(6) 0.5689(6) 0.053(4) Uani 1.000000 .
H00S H 0.5914(8) 0.4795(6) 0.5983(5) 0.040(3) Uani 1.000000 .
H013 H 0.4178(7) 0.3124(5) 0.5664(4) 0.030(3) Uani 1.000000 .
H015 H 0.3230(7) 0.2316(6) 0.5981(5) 0.039(3) Uani 1.000000 .
H00P H 0.2680(7) 0.1521(6) 0.5397(5) 0.039(3) Uani 1.000000 .
H00M H 0.3010(7) 0.1549(6) 0.4447(5) 0.038(3) Uani 1.000000 .
H00e H 0.4357(8) 0.3380(6) 0.3794(5) 0.039(3) Uani 1.000000 .
H00a H 0.5273(7) 0.2238(6) 0.6135(4) 0.036(3) Uani 1.000000 .
H00c H 0.5934(7) 0.1612(7) 0.6168(5) 0.046(4) Uani 1.000000 .
H00f H 0.5097(7) 0.2870(7) 0.3869(5) 0.040(3) Uani 1.000000 .
H00K H 0.3910(7) 0.0343(6) 0.5540(5) 0.035(3) Uani 1.000000 .

loop_
_atom_site_aniso_label
_atom_site_aniso_U_11
_atom_site_aniso_U_22
_atom_site_aniso_U_33
_atom_site_aniso_U_12
_atom_site_aniso_U_13
_atom_site_aniso_U_23
O001 0.0267(4) 0.0226(3) 0.0144(3) -0.0044(3) 0.0014(3) -0.0006(3)
O002 0.0253(3) 0.0349(4) 0.0151(3) -0.0085(3) 0.0028(3) 0.0007(3)
O003 0.0279(3) 0.0255(3) 0.0150(3) -0.0059(3) -0.0049(3) 0.0020(3)
O004 0.0306(4) 0.0315(4) 0.0144(3) -0.0021(3) -0.0013(3) -0.0007(3)
O005 0.0339(4) 0.0303(4) 0.0149(3) -0.0072(3) 0.0001(3) -0.0001(3)
O006 0.0322(4) 0.0251(4) 0.0172(3) 0.0001(3) -0.0022(3) -0.0045(3)
C007 0.0177(4) 0.0169(4) 0.0154(4) -0.0008(3) -0.0023(3) 0.0013(3)
C008 0.0154(4) 0.0171(4) 0.0134(4) -0.0009(3) -0.0008(3) 0.0013(3)
C009 0.0168(4) 0.0163(4) 0.0171(4) 0.0003(3) 0.0012(3) 0.0009(3)
C00A 0.0177(4) 0.0186(4) 0.0151(4) -0.0016(3) 0.0002(3) 0.0001(3)
C00B 0.0193(4) 0.0187(4) 0.0150(4) -0.0016(4) 0.0008(3) -0.0013(3)
C00C 0.0217(4) 0.0217(5) 0.0169(5) 0.0045(4) -0.0026(3) -0.0026(4)
C00D 0.0218(5) 0.0184(4) 0.0170(5) -0.0023(4) 0.0007(4) -0.0024(3)
C00E 0.0161(4) 0.0166(4) 0.0177(4) 0.0002(3) -0.0021(3) 0.0010(3)
C00F 0.0189(4) 0.0214(5) 0.0144(4) 0.0034(3) -0.0008(3) -0.0007(3)
C00G 0.0167(4) 0.0168(4) 0.0144(4) -0.0004(3) -0.0000(3) 0.0006(3)
C00H 0.0212(4) 0.0195(5) 0.0194(4) -0.0028(4) 0.0010(4) -0.0022(4)
C00I 0.0160(4) 0.0163(4) 0.0144(4) -0.0008(3) -0.0001(3) -0.0003(3)
C00J 0.0176(4) 0.0173(4) 0.0143(4) 0.0004(3) 0.0006(4) 0.0003(4)
C00K 0.0201(4) 0.0210(4) 0.0174(5) -0.0043(4) 0.0018(4) -0.0016(4)
C00L 0.0186(4) 0.0218(5) 0.0147(4) 0.0028(4) -0.0009(3) -0.0009(4)
C00M 0.0242(5) 0.0232(5) 0.0188(5) 0.0003(4) -0.0004(4) -0.0015(4)
C00N 0.0208(5) 0.0245(5) 0.0141(4) 0.0015(4) -0.0012(4) -0.0023(4)
C00O 0.0220(5) 0.0218(4) 0.0161(5) 0.0013(4) -0.0008(3) -0.0002(3)
C00P 0.0258(5) 0.0257(5) 0.0193(5) -0.0004(4) 0.0011(4) -0.0009(4)
C00Q 0.0202(4) 0.0216(5) 0.0166(4) 0.0028(4) -0.0005(4) -0.0015(3)
C00R 0.0188(4) 0.0215(4) 0.0153(4) 0.0039(4) -0.0000(3) -0.0009(3)
C00S 0.0273(5) 0.0236(5) 0.0187(5) 0.0048(4) -0.0034(4) -0.0049(4)
C00T 0.0219(4) 0.0229(5) 0.0143(4) 0.0043(4) -0.0008(4) -0.0009(4)
C00U 0.0217(4) 0.0198(5) 0.0170(4) 0.0032(4) -0.0023(4) -0.0003(4)
C00V 0.0209(5) 0.0229(5) 0.0140(4) -0.0045(4) -0.0008(3) 0.0010(4)
C00W 0.0223(5) 0.0230(5) 0.0141(4) 0.0034(4) -0.0011(3) -0.0024(4)
C00X 0.0215(5) 0.0191(5) 0.0267(5) -0.0023(4) 0.0029(4) 0.0034(4)
C00Y 0.0210(5) 0.0180(5) 0.0209(5) -0.0012(4) 0.0035(4) 0.0023(4)
C00Z 0.0197(4) 0.0234(5) 0.0142(4) -0.0025(4) 0.0010(3) 0.0007(3)
C010 0.0300(5) 0.0207(5) 0.0253(5) -0.0003(4) -0.0061(4) -0.0025(4)
C011 0.0199(4) 0.0186(5) 0.0286(5) -0.0025(4) -0.0008(4) 0.0027(4)
C012 0.0270(5) 0.0214(5) 0.0210(5) -0.0000(4) -0.0034(4) -0.0009(4)
C013 0.0225(5) 0.0247(5) 0.0163(4) 0.0018(4) 0.0006(4) -0.0019(4)
C014 0.0292(5) 0.0229(5) 0.0245(5) 0.0032(4) -0.0070(4) -0.0041(4)
C015 0.0241(5) 0.0259(5) 0.0165(5) -0.0008(4) 0.0012(4) -0.0008(4)
C016 0.0193(4) 0.0187(5) 0.0221(5) -0.0026(3) -0.0026(4) 0.0015(4)
H00Y 0.040(8) 0.049(9) 0.028(8) -0.004(7) 0.004(7) -0.003(7)
H00X 0.038(8) 0.040(8) 0.062(10) -0.017(7) 0.006(7) 0.005(7)
H011 0.033(8) 0.036(8) 0.056(10) -0.020(7) 0.002(7) 0.003(7)
H016 0.059(9) 0.031(7) 0.027(7) -0.012(6) 0.003(7) 0.003(6)
H00B 0.036(8) 0.041(8) 0.020(7) -0.017(7) 0.002(6) 0.004(6)
H00D 0.048(9) 0.052(9) 0.015(7) -0.012(7) -0.007(6) -0.005(6)
H00H 0.054(9) 0.036(8) 0.021(7) -0.029(7) -0.005(6) -0.006(6)
H012 0.057(10) 0.039(9) 0.025(8) -0.014(7) 0.002(7) -0.003(6)
H010 0.046(9) 0.031(8) 0.040(8) -0.012(7) -0.021(7) -0.007(7)
H014 0.057(9) 0.031(8) 0.072(11) -0.005(7) -0.031(8) -0.006(8)
H00S 0.049(9) 0.048(9) 0.024(8) 0.003(7) -0.001(6) 0.001(6)
H013 0.043(8) 0.026(8) 0.021(7) -0.008(6) -0.016(6) 0.002(6)
H015 0.042(8) 0.049(9) 0.027(8) -0.008(7) 0.001(6) 0.005(6)
H00P 0.036(8) 0.044(8) 0.037(8) -0.013(7) 0.016(7) 0.010(7)
H00M 0.042(8) 0.043(9) 0.029(8) -0.004(7) 0.004(7) -0.012(7)
H00e 0.064(10) 0.027(7) 0.027(8) 0.000(7) -0.011(7) 0.011(6)
H00a 0.059(9) 0.027(8) 0.023(7) -0.015(7) 0.010(7) -0.011(6)
H00c 0.023(7) 0.068(11) 0.047(9) -0.007(7) -0.009(7) 0.022(8)
H00f 0.032(7) 0.064(10) 0.023(7) 0.002(7) 0.002(6) -0.010(7)
H00K 0.034(8) 0.042(8) 0.029(7) -0.013(7) 0.006(6) 0.001(6)

loop_
_atom_type_symbol
_atom_type_scat_dispersion_real
_atom_type_scat_dispersion_imag
_atom_type_scat_source
_atom_type_scat_dispersion_source
C 0.01788 0.00908 'NoSpherA2: Chem.Sci. 2021, DOI:10.1039/D0SC05526C' 'Brennan, Cowan, Rev. Sci. Instrum., 1992, 63, 850'
H 0.00000 0.00000 'NoSpherA2: Chem.Sci. 2021, DOI:10.1039/D0SC05526C' 'Brennan, Cowan, Rev. Sci. Instrum., 1992, 63, 850'
O 0.04960 0.03234 'NoSpherA2: Chem.Sci. 2021, DOI:10.1039/D0SC05526C' 'Brennan, Cowan, Rev. Sci. Instrum., 1992, 63, 850'

loop_
_exptl_crystal_face_index_h
_exptl_crystal_face_index_k
_exptl_crystal_face_index_l
_exptl_crystal_face_perp_dist
-2 -2 -1 0.0235
0 -1 1 0.0479
-8 4 11 0.0210
2 -1 -1 0.0461
-1 1 -2 0.0254
1 -2 -1 0.0483
0 -1 -2 0.0476
1 -2 0 0.0513
1 2 1 0.0255
1 0 2 0.0458
0 2 -1 0.0179
10 7 -2 0.0141
-2 -2 1 0.0254
0 1 -2 0.0226
11 3 -1 0.0252

loop_
_geom_angle_atom_site_label_1
_geom_angle_atom_site_label_2
_geom_angle_atom_site_label_3
_geom_angle
_geom_angle_site_symmetry_1
_geom_angle_site_symmetry_3
_geom_angle_publ_flag
C00E C007 O003 125.04(9) . . ?
C00G C007 O003 127.83(9) . . ?
C00G C007 C00E 107.10(7) . . ?
C00I C008 C00G 131.44(8) . . ?
C00V C008 C00G 121.04(8) . . ?
C00V C008 C00I 107.51(7) . . ?
C00J C009 C00E 109.96(7) . . ?
C00Y C009 C00E 121.63(8) . . ?
C00Y C009 C00J 128.41(9) . . ?
C00K C00A C00I 122.81(9) . . ?
C00Z C00A C00I 109.82(8) . . ?
C00Z C00A C00K 127.37(8) . . ?
C00I C00B C00D 118.73(9) . . ?
H00B C00B C00D 120.6(6) . . ?
H00B C00B C00I 120.6(6) . . ?
C00T C00C C00S 128.42(9) . . ?
C00U C00C C00S 121.63(9) . . ?
C00U C00C C00T 109.94(8) . . ?
C00H C00D C00B 121.82(9) . . ?
H00D C00D C00B 119.5(7) . . ?
H00D C00D C00H 118.7(7) . . ?
C009 C00E C007 109.39(7) . . ?
C016 C00E C007 129.43(9) . . ?
C016 C00E C009 121.18(8) . . ?
C00N C00F C00L 121.88(8) . . ?
C00R C00F C00L 130.55(8) . . ?
C00R C00F C00N 107.57(8) . . ?
C008 C00G C007 123.29(8) . . ?
C00J C00G C007 106.54(7) . . ?
C00J C00G C008 130.16(8) . . ?
C00K C00H C00D 120.24(9) . . ?
H00H C00H C00D 119.8(6) . . ?
H00H C00H C00K 119.9(6) . . ?
C00A C00I C008 109.71(8) . . ?
C00B C00I C008 131.84(8) . . ?
C00B C00I C00A 118.44(8) . . ?
C009 C00J O001 123.89(8) . . ?
C00G C00J O001 129.09(8) . . ?
C00G C00J C009 107.00(7) . . ?
C00H C00K C00A 117.90(9) . . ?
H00K C00K C00A 119.2(6) . . ?
H00K C00K C00H 122.9(6) . . ?
C00O C00L C00F 123.02(8) . . ?
C00T C00L C00F 130.78(9) . . ?
C00T C00L C00O 106.20(8) . . ?
C00Q C00M C00P 117.75(9) . . ?
H00M C00M C00P 122.6(7) . . ?
H00M C00M C00Q 119.7(7) . . ?
C00W C00N C00F 105.22(8) . . ?
H00e C00N C00F 111.6(7) . . ?
H00e C00N C00W 112.2(7) . . ?
H00f C00N C00F 112.9(6) . . ?
H00f C00N C00W 110.9(7) . . ?
H00f C00N H00e 104.2(10) . . ?
C00L C00O O005 127.61(9) . . ?
C00U C00O O005 125.14(9) . . ?
C00U C00O C00L 107.24(8) . . ?
C015 C00P C00M 119.93(10) . . ?
H00P C00P C00M 120.8(7) . . ?
H00P C00P C015 119.3(7) . . ?
C00R C00Q C00M 123.01(9) . . ?
C00W C00Q C00M 126.94(9) . . ?
C00W C00Q C00R 110.05(8) . . ?
C00Q C00R C00F 109.47(8) . . ?
C013 C00R C00F 131.90(9) . . ?
C013 C00R C00Q 118.61(9) . . ?
C014 C00S C00C 117.59(10) . . ?
H00S C00S C00C 120.8(7) . . ?
H00S C00S C014 121.6(7) . . ?
C00C C00T O004 124.21(8) . . ?
C00L C00T O004 128.55(9) . . ?
C00L C00T C00C 107.14(8) . . ?
C00O C00U C00C 109.33(8) . . ?
C012 C00U C00C 121.09(9) . . ?
C012 C00U C00O 129.58(9) . . ?
C00Z C00V C008 105.11(7) . . ?
H00a C00V C008 112.4(6) . . ?
H00a C00V C00Z 111.2(6) . . ?
H00c C00V C008 111.5(7) . . ?
H00c C00V C00Z 109.3(7) . . ?
H00c C00V H00a 107.3(10) . . ?
C00N C00W O006 125.86(8) . . ?
C00Q C00W O006 126.65(9) . . ?
C00Q C00W C00N 107.48(8) . . ?
C011 C00X C00Y 121.14(9) . . ?
H00X C00X C00Y 119.3(7) . . ?
H00X C00X C011 119.6(7) . . ?
C00X C00Y C009 117.43(9) . . ?
H00Y C00Y C009 120.3(7) . . ?
H00Y C00Y C00X 122.3(7) . . ?
C00A C00Z O002 127.16(9) . . ?
C00V C00Z O002 125.35(8) . . ?
C00V C00Z C00A 107.48(7) . . ?
C014 C010 C012 120.91(10) . . ?
H010 C010 C012 119.2(6) . . ?
H010 C010 C014 119.9(6) . . ?
C016 C011 C00X 121.09(9) . . ?
H011 C011 C00X 121.2(7) . . ?
H011 C011 C016 117.7(7) . . ?
C010 C012 C00U 117.82(10) . . ?
H012 C012 C00U 119.8(7) . . ?
H012 C012 C010 122.4(7) . . ?
C015 C013 C00R 118.34(9) . . ?
H013 C013 C00R 118.1(6) . . ?
H013 C013 C015 123.5(6) . . ?
C010 C014 C00S 120.94(10) . . ?
H014 C014 C00S 123.1(8) . . ?
H014 C014 C010 116.0(8) . . ?
C013 C015 C00P 122.33(9) . . ?
H015 C015 C00P 118.2(7) . . ?
H015 C015 C013 119.4(7) . . ?
C011 C016 C00E 117.52(9) . . ?
H016 C016 C00E 121.5(6) . . ?
H016 C016 C011 120.9(6) . . ?

loop_
_geom_bond_atom_site_label_1
_geom_bond_atom_site_label_2
_geom_bond_distance
_geom_bond_site_symmetry_2
_geom_bond_publ_flag
O001 C00J 1.2188(11) . ?
O002 C00Z 1.2169(11) . ?
O003 C007 1.2181(11) . ?
O004 C00T 1.2211(11) . ?
O005 C00O 1.2183(11) . ?
O006 C00W 1.2180(11) . ?
C007 C00E 1.4880(12) . ?
C007 C00G 1.4984(12) . ?
C008 C00G 1.3648(12) . ?
C008 C00I 1.4728(12) . ?
C008 C00V 1.5147(12) . ?
C009 C00E 1.3953(12) . ?
C009 C00J 1.4869(12) . ?
C009 C00Y 1.3911(13) . ?
C00A C00I 1.4088(12) . ?
C00A C00K 1.3919(13) . ?
C00A C00Z 1.4729(12) . ?
C00B C00D 1.3916(13) . ?
C00B C00I 1.4048(12) . ?
C00B H00B 1.085(11) . ?
C00C C00S 1.3890(13) . ?
C00C C00T 1.4877(13) . ?
C00C C00U 1.3935(13) . ?
C00D C00H 1.3997(13) . ?
C00D H00D 1.095(11) . ?
C00E C016 1.3909(12) . ?
C00F C00L 1.3667(13) . ?
C00F C00N 1.5141(12) . ?
C00F C00R 1.4762(13) . ?
C00G C00J 1.4924(12) . ?
C00H C00K 1.3884(13) . ?
C00H H00H 1.097(11) . ?
C00K H00K 1.088(12) . ?
C00L C00O 1.5015(13) . ?
C00L C00T 1.4918(12) . ?
C00M C00P 1.3907(13) . ?
C00M C00Q 1.3910(13) . ?
C00M H00M 1.101(12) . ?
C00N C00W 1.5092(13) . ?
C00N H00e 1.096(12) . ?
C00N H00f 1.082(13) . ?
C00O C00U 1.4877(13) . ?
C00P C015 1.3990(14) . ?
C00P H00P 1.108(11) . ?
C00Q C00R 1.4049(13) . ?
C00Q C00W 1.4733(12) . ?
C00R C013 1.4042(13) . ?
C00S C014 1.3956(15) . ?
C00S H00S 1.074(12) . ?
C00U C012 1.3907(14) . ?
C00V C00Z 1.5142(13) . ?
C00V H00a 1.102(13) . ?
C00V H00c 1.099(13) . ?
C00X C00Y 1.3939(13) . ?
C00X C011 1.4021(14) . ?
C00X H00X 1.080(13) . ?
C00Y H00Y 1.103(12) . ?
C010 C012 1.3954(14) . ?
C010 C014 1.4057(14) . ?
C010 H010 1.074(12) . ?
C011 C016 1.3985(13) . ?
C011 H011 1.105(12) . ?
C012 H012 1.116(12) . ?
C013 C015 1.3892(14) . ?
C013 H013 1.102(11) . ?
C014 H014 1.084(13) . ?
C015 H015 1.102(12) . ?
C016 H016 1.086(12) . ?

loop_
_geom_torsion_atom_site_label_1
_geom_torsion_atom_site_label_2
_geom_torsion_atom_site_label_3
_geom_torsion_atom_site_label_4
_geom_torsion
_geom_torsion_site_symmetry_1
_geom_torsion_site_symmetry_2
_geom_torsion_site_symmetry_3
_geom_torsion_site_symmetry_4
_geom_torsion_publ_flag
O001 C00J C009 C00E 177.47(9) . . . . ?
O001 C00J C009 C00Y -2.77(11) . . . . ?
O001 C00J C00G C007 -178.01(10) . . . . ?
O001 C00J C00G C008 0.72(12) . . . . ?
O002 C00Z C00A C00I 176.20(10) . . . . ?
O002 C00Z C00A C00K -2.89(13) . . . . ?
O002 C00Z C00V C008 -173.78(11) . . . . ?
O003 C007 C00E C009 177.44(10) . . . . ?
O003 C007 C00E C016 -2.09(12) . . . . ?
O003 C007 C00G C008 3.17(12) . . . . ?
O003 C007 C00G C00J -177.99(11) . . . . ?
O004 C00T C00C C00S -6.32(12) . . . . ?
O004 C00T C00C C00U 173.66(10) . . . . ?
O004 C00T C00L C00F 8.37(13) . . . . ?
O004 C00T C00L C00O -172.57(10) . . . . ?
O005 C00O C00L C00F -3.11(12) . . . . ?
O005 C00O C00L C00T 177.74(11) . . . . ?
O005 C00O C00U C00C -179.47(10) . . . . ?
O005 C00O C00U C012 0.77(13) . . . . ?
O006 C00W C00N C00F -173.90(10) . . . . ?
O006 C00W C00Q C00M -4.57(12) . . . . ?
O006 C00W C00Q C00R 174.90(10) . . . . ?
C007 C00E C009 C00J 1.22(8) . . . . ?
C007 C00E C009 C00Y -178.56(7) . . . . ?
C007 C00E C016 C011 178.38(10) . . . . ?
C007 C00G C008 C00I -178.49(8) . . . . ?
C007 C00G C008 C00V 3.16(10) . . . . ?
C007 C00G C00J C009 0.28(8) . . . . ?
C008 C00G C00J C009 179.02(10) . . . . ?
C008 C00I C00A C00K 178.42(7) . . . . ?
C008 C00I C00A C00Z -0.72(8) . . . . ?
C008 C00I C00B C00D -178.51(10) . . . . ?
C008 C00V C00Z C00A 5.63(8) . . . . ?
C009 C00E C016 C011 -1.10(10) . . . . ?
C009 C00Y C00X C011 -0.71(10) . . . . ?
C00A C00I C00B C00D 2.20(10) . . . . ?
C00A C00K C00H C00D 1.93(11) . . . . ?
C00B C00D C00H C00K -1.86(11) . . . . ?
C00C C00S C014 C010 -1.35(11) . . . . ?
C00C C00T C00L C00F -175.15(7) . . . . ?
C00C C00T C00L C00O 3.91(8) . . . . ?
C00C C00U C00O C00L 1.68(8) . . . . ?
C00C C00U C012 C010 -1.41(11) . . . . ?
C00E C016 C011 C00X 0.31(11) . . . . ?
C00F C00L C00O C00U 175.70(9) . . . . ?
C00F C00N C00W C00Q 4.69(8) . . . . ?
C00F C00R C00Q C00M -179.46(7) . . . . ?
C00F C00R C00Q C00W 1.05(8) . . . . ?
C00F C00R C013 C015 179.16(10) . . . . ?
C00L C00O C00U C012 -178.07(7) . . . . ?
C00M C00P C015 C013 -1.05(11) . . . . ?
C00M C00Q C00R C013 -0.99(11) . . . . ?
C00M C00Q C00W C00N 176.85(10) . . . . ?
C00N C00W C00Q C00R -3.68(8) . . . . ?
C00O C00U C012 C010 178.33(10) . . . . ?
C00P C015 C013 C00R -0.12(12) . . . . ?
C00Q C00R C013 C015 1.10(10) . . . . ?
C00S C014 C010 C012 0.53(12) . . . . ?
C00U C012 C010 C014 0.86(11) . . . . ?

loop_
_exptl_oxdiff_crystal_face_indexfrac_h
_exptl_oxdiff_crystal_face_indexfrac_k
_exptl_oxdiff_crystal_face_indexfrac_l
_exptl_oxdiff_crystal_face_x
_exptl_oxdiff_crystal_face_y
_exptl_oxdiff_crystal_face_z
-1.9990 -1.9971 -0.9976 -0.0598 0.2129 0.0734
0.0002 -0.9990 1.0003 -0.0162 0.0556 -0.0746
-8.1226 3.9934 11.1403 -0.9940 -0.0795 -0.0754
1.9980 -1.0006 -0.9984 0.1844 0.0035 -0.0634
-0.9997 0.9995 -1.9998 -0.0148 -0.0098 0.1625
0.9987 -1.9991 -0.9975 0.1372 0.1050 -0.0501
-0.0007 -0.9995 -1.9978 0.0877 0.0854 0.0657
0.9990 -1.9989 0.0019 0.1025 0.0951 -0.0969
0.9997 1.9977 0.9975 -0.0058 -0.1770 -0.0322
0.9998 -0.0003 1.9988 -0.0036 -0.0558 -0.1347
-0.0001 1.9981 -1.0013 -0.0022 -0.1212 0.1024
9.7119 7.4166 -1.8126 0.5640 -0.8186 -0.1089
-1.9984 -1.9967 1.0012 -0.1291 0.1931 -0.0201
-0.0005 0.9988 -1.9997 0.0509 -0.0457 0.1213
11.4428 2.6175 -1.2124 0.7456 -0.5721 -0.3418
